data_4031646
loop_
_publ_author_name
'Ellert, G.V.'
'Kuz'micheva, G.M.'
'Slovyanskikh, V.K.'
'Eliseev, A.A.'
'Morozov, S.P.'

_publ_section_title
;
 Morphological and structural investigations of crystals of uranium
 chalcogenides
;
_journal_name_full
;
Russian Journal of Inorganic Chemistry (= Zhurnal Neorganicheskoi Khimii)
;
_journal_page_first 1548
_journal_page_last 1551
_journal_volume 19
_journal_year 1974
_chemical_formula_sum 'S2 U'
_chemical_name_systematic 'U S2'
_space_group_IT_number 62
_symmetry_space_group_name_Hall '-P 2ac 2n'
_symmetry_space_group_name_H-M 'P n m a'
_cell_angle_alpha 90
_cell_angle_beta 90
_cell_angle_gamma 90
_cell_formula_units_Z 4
_cell_length_a 7.06
_cell_length_b 4.12
_cell_length_c 8.47
_cell_volume 246.369
_citation_journal_id_ASTM RJICAQ
_cod_data_source_file Ellert_RJICAQ_1974_1804.cif
_cod_data_source_block S2U1
_cod_original_cell_volume 246.3686
_cod_original_formula_sum 'S2 U1'
_cod_database_code 4031646

loop_
_symmetry_equiv_pos_as_xyz
x,y,z
-x+1/2,-y,z+1/2
x+1/2,-y+1/2,-z+1/2
-x,y+1/2,-z
-x,-y,-z
x-1/2,y,-z-1/2
-x-1/2,y-1/2,z-1/2
x,-y-1/2,z

loop_
_atom_site_label
_atom_site_type_symbol
_atom_site_fract_x
_atom_site_fract_y
_atom_site_fract_z
_atom_site_occupancy
_atom_site_U_iso_or_equiv
S2 S-2 0.032 0.25 0.667 1 0.0
U1 U+4 0.25 0.25 0.877 1 0.0
S1 S-2 0.135 0.25 0.929 1 0.0
